data_4084799
loop_
_publ_author_name
'Xu, Songchen'
'Manna, Kuntal'
'Ellern, Arkady'
'Sadow, Aaron D.'

_publ_section_title
;
 Mixed N-Heterocyclic Carbene--Bis(oxazolinyl)borato Rhodium and Iridium
 Complexes in Photochemical and Thermal Oxidative Addition Reactions
;
_journal_issue 23
_journal_name_full Organometallics
_journal_page_first 6840
_journal_paper_doi 10.1021/om500891h
_journal_volume 33
_journal_year 2014
_chemical_formula_sum 'C29 H34 B N4 O3 Rh'
_chemical_formula_weight 600.32
_chemical_name_systematic
; 
 ? 
;
_space_group_crystal_system triclinic
_space_group_IT_number 2
_space_group_name_Hall '-P 1'
_space_group_name_H-M_alt 'P -1'
_symmetry_space_group_name_Hall '-P 1'
_symmetry_space_group_name_H-M 'P -1'
_atom_sites_solution_hydrogens mixed
_audit_creation_method SHELXL-2013
_cell_angle_alpha 98.2000(10)
_cell_angle_beta 90.8970(10)
_cell_angle_gamma 90.8440(10)
_cell_formula_units_Z 2
_cell_length_a 10.3234(5)
_cell_length_b 11.3225(6)
_cell_length_c 11.9763(6)
_cell_measurement_reflns_used 9896
_cell_measurement_temperature 173(2)
_cell_measurement_theta_max 28.81
_cell_measurement_theta_min 2.59
_cell_volume 1385.18(12)
_computing_cell_refinement 'SAINT V7.66A (Bruker AXS, 2013)'
_computing_data_collection 'APEX2 Suite (Bruker AXS, 2013)'
_computing_data_reduction 'SAINT V7.66A (Bruker AXS, 2013)'
_computing_molecular_graphics 'XSHELL (Bruker AXS, 2007)'
_computing_publication_material 'APEX2 Suite (Bruker AXS, 2013)'
_computing_structure_refinement 'SHELXL-2013 (Sheldrick, 2013)'
_computing_structure_solution 'SHELXS-2013 (Sheldrick, 2013)'
_diffrn_ambient_temperature 173(2)
_diffrn_measured_fraction_theta_full 0.995
_diffrn_measured_fraction_theta_max 0.993
_diffrn_measurement_device_type 'Bruker APEX-II CCD'
_diffrn_measurement_method '\f and \w scans'
_diffrn_radiation_type MoK\a
_diffrn_radiation_wavelength 0.71073
_diffrn_reflns_av_unetI/netI 0.0262
_diffrn_reflns_Laue_measured_fraction_full 0.995
_diffrn_reflns_Laue_measured_fraction_max 0.993
_diffrn_reflns_limit_h_max 12
_diffrn_reflns_limit_h_min -12
_diffrn_reflns_limit_k_max 14
_diffrn_reflns_limit_k_min -14
_diffrn_reflns_limit_l_max 14
_diffrn_reflns_limit_l_min 0
_diffrn_reflns_number 5603
_diffrn_reflns_point_group_measured_fraction_full 0.995
_diffrn_reflns_point_group_measured_fraction_max 0.993
_diffrn_reflns_theta_full 25.242
_diffrn_reflns_theta_max 26.372
_diffrn_reflns_theta_min 1.718
_exptl_absorpt_coefficient_mu 0.654
_exptl_absorpt_correction_T_max 0.73
_exptl_absorpt_correction_T_min 0.56
_exptl_absorpt_correction_type multi-scan
_exptl_absorpt_process_details ' BRUKER TWINABS'
_exptl_crystal_colour colourless
_exptl_crystal_density_diffrn 1.439
_exptl_crystal_description prism
_exptl_crystal_F_000 620
_exptl_crystal_size_max 0.250
_exptl_crystal_size_mid 0.130
_exptl_crystal_size_min 0.120
_refine_diff_density_max 1.040
_refine_diff_density_min -1.215
_refine_diff_density_rms 0.108
_refine_ls_extinction_method none
_refine_ls_goodness_of_fit_ref 1.059
_refine_ls_hydrogen_treatment mixed
_refine_ls_matrix_type full
_refine_ls_number_parameters 353
_refine_ls_number_reflns 5603
_refine_ls_number_restraints 0
_refine_ls_restrained_S_all 1.059
_refine_ls_R_factor_all 0.0362
_refine_ls_R_factor_gt 0.0326
_refine_ls_shift/su_max 0.001
_refine_ls_shift/su_mean 0.000
_refine_ls_structure_factor_coef Fsqd
_refine_ls_weighting_details 'w=1/[\s^2^(Fo^2^)+(0.0669P)^2^+0.4874P] where P=(Fo^2^+2Fc^2^)/3'
_refine_ls_weighting_scheme calc
_refine_ls_wR_factor_gt 0.0949
_refine_ls_wR_factor_ref 0.0983
_reflns_Friedel_coverage 0.000
_reflns_number_gt 5141
_reflns_number_total 5603
_reflns_threshold_expression 'I > 2\s(I)'
_cod_data_source_file om500891h_si_002.cif
_cod_data_source_block 12ImMesRhHCO_twin5
_cod_depositor_comments 'Adding full bibliography for 4084789--4084803.cif.'
_cod_database_code 4084799
_shelx_space_group_comment
; 
The symmetry employed for this shelxl refinement is uniquely defined 
by the following loop, which should always be used as a source of 
symmetry information in preference to the above space-group names. 
They are only intended as comments. 
;
_shelx_estimated_absorpt_t_min 0.854
_shelx_estimated_absorpt_t_max 0.926
_shelxl_version_number 2013-4

loop_
_space_group_symop_operation_xyz
'x, y, z'
'-x, -y, -z'

loop_
_atom_site_label
_atom_site_type_symbol
_atom_site_fract_x
_atom_site_fract_y
_atom_site_fract_z
_atom_site_U_iso_or_equiv
_atom_site_adp_type
_atom_site_occupancy
_atom_site_site_symmetry_order
_atom_site_calc_flag
_atom_site_refinement_flags_posn
_atom_site_refinement_flags_adp
Rh1 Rh 0.30801(2) 0.83720(2) 0.70291(2) 0.01472(9) Uani 1 1 d . .
H1R H 0.310(3) 0.742(3) 0.609(3) 0.027(8) Uiso 1 1 d . .
B1 B 0.2101(3) 0.7969(3) 0.9548(2) 0.0183(6) Uani 1 1 d . .
C1 C 0.4476(3) 1.1354(3) 0.8223(3) 0.0287(6) Uani 1 1 d . .
H1A H 0.5225 1.0984 0.8538 0.043 Uiso 1 1 calc R U
H1B H 0.4574 1.2225 0.8379 0.043 Uiso 1 1 calc R U
H1C H 0.4423 1.1103 0.7406 0.043 Uiso 1 1 calc R U
C2 C 0.3254(3) 1.0971(2) 0.8758(2) 0.0223(6) Uani 1 1 d . .
C3 C 0.2055(3) 1.1528(3) 0.8304(3) 0.0374(8) Uani 1 1 d . .
H3A H 0.1977 1.1282 0.7487 0.056 Uiso 1 1 calc R U
H3B H 0.2134 1.2399 0.8464 0.056 Uiso 1 1 calc R U
H3C H 0.1283 1.1260 0.8670 0.056 Uiso 1 1 calc R U
C4 C 0.3321(3) 1.1220(3) 1.0055(2) 0.0306(7) Uani 1 1 d . .
H4A H 0.4230 1.1267 1.0335 0.037 Uiso 1 1 calc R U
H4B H 0.2886 1.1975 1.0340 0.037 Uiso 1 1 calc R U
C5 C 0.2648(3) 0.9318(2) 0.9497(2) 0.0184(5) Uani 1 1 d . .
C6 C -0.0368(3) 0.8624(4) 0.6133(3) 0.0464(9) Uani 1 1 d . .
H6A H -0.0393 0.9403 0.6607 0.070 Uiso 1 1 calc R U
H6B H -0.1213 0.8443 0.5759 0.070 Uiso 1 1 calc R U
H6C H 0.0300 0.8641 0.5562 0.070 Uiso 1 1 calc R U
C7 C -0.0056(3) 0.7678(3) 0.6854(2) 0.0226(6) Uani 1 1 d . .
C8 C 0.0087(3) 0.6459(3) 0.6138(3) 0.0381(8) Uani 1 1 d . .
H8A H 0.0749 0.6513 0.5569 0.057 Uiso 1 1 calc R U
H8B H -0.0743 0.6209 0.5763 0.057 Uiso 1 1 calc R U
H8C H 0.0347 0.5873 0.6624 0.057 Uiso 1 1 calc R U
C9 C -0.1040(3) 0.7607(3) 0.7789(3) 0.0327(7) Uani 1 1 d . .
H9A H -0.1572 0.8334 0.7902 0.039 Uiso 1 1 calc R U
H9B H -0.1622 0.6902 0.7597 0.039 Uiso 1 1 calc R U
C10 C 0.0972(2) 0.7805(2) 0.8556(2) 0.0178(5) Uani 1 1 d . .
C11 C 0.4065(3) 0.6460(2) 0.9622(2) 0.0205(5) Uani 1 1 d . .
H11 H 0.3964 0.6295 1.0372 0.025 Uiso 1 1 calc R U
C12 C 0.5021(3) 0.6069(2) 0.8927(2) 0.0223(6) Uani 1 1 d . .
H12 H 0.5716 0.5575 0.9089 0.027 Uiso 1 1 calc R U
C13 C 0.5539(2) 0.6358(2) 0.6911(2) 0.0174(5) Uani 1 1 d . .
C14 C 0.6040(2) 0.5240(2) 0.6490(2) 0.0208(5) Uani 1 1 d . .
C15 C 0.5886(3) 0.4141(2) 0.7062(3) 0.0271(6) Uani 1 1 d . .
H15A H 0.5915 0.3426 0.6497 0.041 Uiso 1 1 calc R U
H15B H 0.5052 0.4162 0.7445 0.041 Uiso 1 1 calc R U
H15C H 0.6591 0.4122 0.7617 0.041 Uiso 1 1 calc R U
C16 C 0.6660(3) 0.5133(2) 0.5464(2) 0.0234(6) Uani 1 1 d . .
H16 H 0.7018 0.4386 0.5173 0.028 Uiso 1 1 calc R U
C17 C 0.6781(3) 0.6074(3) 0.4846(2) 0.0230(6) Uani 1 1 d . .
C18 C 0.7438(3) 0.5929(3) 0.3721(3) 0.0328(7) Uani 1 1 d . .
H18A H 0.8371 0.6077 0.3838 0.049 Uiso 1 1 calc R U
H18B H 0.7083 0.6500 0.3260 0.049 Uiso 1 1 calc R U
H18C H 0.7286 0.5115 0.3334 0.049 Uiso 1 1 calc R U
C19 C 0.6269(3) 0.7172(2) 0.5290(2) 0.0214(5) Uani 1 1 d . .
H19 H 0.6349 0.7825 0.4876 0.026 Uiso 1 1 calc R U
C20 C 0.5646(2) 0.7339(2) 0.6320(2) 0.0186(5) Uani 1 1 d . .
C21 C 0.5084(3) 0.8522(2) 0.6764(2) 0.0195(5) Uani 1 1 d . .
H21A H 0.5238 0.9089 0.6220 0.023 Uiso 1 1 calc R U
H21B H 0.5527 0.8846 0.7484 0.023 Uiso 1 1 calc R U
C22 C 0.3713(2) 0.7204(2) 0.8029(2) 0.0168(5) Uani 1 1 d . .
C23 C 0.1637(3) 0.7582(2) 1.0724(2) 0.0207(5) Uani 1 1 d . .
C24 C 0.1751(3) 0.8280(3) 1.1768(2) 0.0243(6) Uani 1 1 d . .
H24 H 0.2115 0.9061 1.1815 0.029 Uiso 1 1 calc R U
C25 C 0.1349(3) 0.7871(3) 1.2754(2) 0.0306(7) Uani 1 1 d . .
H25 H 0.1433 0.8375 1.3457 0.037 Uiso 1 1 calc R U
C26 C 0.0832(3) 0.6743(3) 1.2711(3) 0.0325(7) Uani 1 1 d . .
H26 H 0.0560 0.6464 1.3382 0.039 Uiso 1 1 calc R U
C27 C 0.0710(3) 0.6011(3) 1.1683(3) 0.0363(8) Uani 1 1 d . .
H27 H 0.0357 0.5227 1.1645 0.044 Uiso 1 1 calc R U
C28 C 0.1106(3) 0.6434(3) 1.0709(2) 0.0317(7) Uani 1 1 d . .
H28 H 0.1014 0.5927 1.0008 0.038 Uiso 1 1 calc R U
C29 C 0.2768(3) 0.9374(3) 0.5932(2) 0.0237(6) Uani 1 1 d . .
N1 N 0.3069(2) 0.96506(19) 0.85853(18) 0.0174(4) Uani 1 1 d . .
N2 N 0.1160(2) 0.79560(19) 0.75347(18) 0.0167(4) Uani 1 1 d . .
N3 N 0.4802(2) 0.65257(19) 0.79214(18) 0.0173(4) Uani 1 1 d . .
N4 N 0.3255(2) 0.71414(19) 0.90652(18) 0.0172(4) Uani 1 1 d . .
O1 O 0.2636(2) 1.01949(17) 1.03974(15) 0.0260(4) Uani 1 1 d . .
O2 O -0.02672(18) 0.75065(19) 0.87954(16) 0.0258(4) Uani 1 1 d . .
O3 O 0.2717(3) 0.9922(2) 0.5199(2) 0.0417(6) Uani 1 1 d . .

loop_
_atom_site_aniso_label
_atom_site_aniso_U_11
_atom_site_aniso_U_22
_atom_site_aniso_U_33
_atom_site_aniso_U_23
_atom_site_aniso_U_13
_atom_site_aniso_U_12
Rh1 0.01646(13) 0.01599(12) 0.01230(12) 0.00428(8) -0.00092(7) -0.00060(8)
B1 0.0196(14) 0.0201(14) 0.0155(14) 0.0032(11) 0.0008(11) -0.0014(11)
C1 0.0383(17) 0.0211(14) 0.0262(15) 0.0025(11) 0.0046(13) -0.0104(12)
C2 0.0308(15) 0.0150(12) 0.0209(13) 0.0020(10) 0.0013(11) -0.0010(11)
C3 0.0421(19) 0.0304(17) 0.0420(19) 0.0120(14) 0.0019(15) 0.0107(14)
C4 0.0478(19) 0.0201(14) 0.0235(15) 0.0021(11) 0.0067(13) -0.0107(13)
C5 0.0192(13) 0.0185(12) 0.0169(12) 0.0010(10) -0.0012(10) -0.0002(10)
C6 0.0284(17) 0.059(2) 0.058(2) 0.0324(19) -0.0141(16) 0.0003(16)
C7 0.0146(12) 0.0323(15) 0.0212(14) 0.0052(11) -0.0039(10) 0.0006(11)
C8 0.0252(16) 0.048(2) 0.0358(18) -0.0126(15) -0.0052(13) -0.0048(14)
C9 0.0193(14) 0.054(2) 0.0254(15) 0.0062(14) -0.0011(12) -0.0003(13)
C10 0.0168(12) 0.0172(12) 0.0192(13) 0.0023(10) 0.0017(10) 0.0001(10)
C11 0.0290(14) 0.0157(12) 0.0182(13) 0.0073(10) -0.0034(11) -0.0029(11)
C12 0.0245(14) 0.0227(13) 0.0212(13) 0.0090(10) -0.0076(11) 0.0010(11)
C13 0.0137(12) 0.0189(12) 0.0195(12) 0.0022(10) -0.0025(9) -0.0014(9)
C14 0.0138(12) 0.0207(13) 0.0274(14) 0.0023(11) -0.0044(10) -0.0003(10)
C15 0.0266(15) 0.0200(14) 0.0351(16) 0.0049(11) -0.0014(12) 0.0029(11)
C16 0.0153(12) 0.0227(14) 0.0303(15) -0.0031(11) -0.0014(11) 0.0030(10)
C17 0.0135(12) 0.0313(15) 0.0231(14) 0.0010(11) 0.0001(10) -0.0030(11)
C18 0.0252(15) 0.0438(18) 0.0278(16) -0.0016(13) 0.0050(12) 0.0033(13)
C19 0.0168(13) 0.0245(14) 0.0236(14) 0.0056(10) 0.0004(10) -0.0035(10)
C20 0.0140(12) 0.0200(13) 0.0214(13) 0.0028(10) -0.0022(10) -0.0031(10)
C21 0.0190(13) 0.0189(13) 0.0214(13) 0.0057(10) 0.0021(10) -0.0026(10)
C22 0.0170(12) 0.0196(12) 0.0139(12) 0.0029(9) -0.0012(9) -0.0027(10)
C23 0.0186(13) 0.0284(14) 0.0159(12) 0.0062(10) 0.0017(10) -0.0028(11)
C24 0.0266(14) 0.0258(14) 0.0210(14) 0.0044(11) 0.0033(11) 0.0002(11)
C25 0.0338(17) 0.0403(18) 0.0180(14) 0.0044(12) 0.0039(12) 0.0045(14)
C26 0.0237(15) 0.054(2) 0.0242(15) 0.0214(14) 0.0027(12) -0.0036(14)
C27 0.0392(18) 0.0426(19) 0.0302(17) 0.0181(14) -0.0043(14) -0.0197(15)
C28 0.0394(18) 0.0383(17) 0.0181(14) 0.0083(12) -0.0034(12) -0.0161(14)
C29 0.0230(14) 0.0265(14) 0.0211(14) 0.0023(11) -0.0014(11) -0.0035(11)
N1 0.0185(11) 0.0165(10) 0.0175(11) 0.0040(8) -0.0015(8) -0.0026(8)
N2 0.0160(10) 0.0173(10) 0.0166(11) 0.0026(8) -0.0017(8) -0.0010(8)
N3 0.0176(11) 0.0170(10) 0.0181(11) 0.0052(8) -0.0012(8) 0.0010(8)
N4 0.0194(11) 0.0169(10) 0.0158(10) 0.0050(8) -0.0019(8) -0.0026(8)
O1 0.0418(12) 0.0197(9) 0.0158(9) -0.0001(7) 0.0059(8) -0.0058(9)
O2 0.0184(10) 0.0390(12) 0.0203(10) 0.0055(8) 0.0014(8) -0.0039(8)
O3 0.0559(16) 0.0394(13) 0.0350(13) 0.0253(11) -0.0121(11) -0.0071(11)

loop_
_atom_type_symbol
_atom_type_description
_atom_type_scat_dispersion_real
_atom_type_scat_dispersion_imag
_atom_type_scat_source
C C 0.0033 0.0016 'International Tables Vol C Tables 4.2.6.8 and 6.1.1.4'
H H 0.0000 0.0000 'International Tables Vol C Tables 4.2.6.8 and 6.1.1.4'
B B 0.0013 0.0007 'International Tables Vol C Tables 4.2.6.8 and 6.1.1.4'
N N 0.0061 0.0033 'International Tables Vol C Tables 4.2.6.8 and 6.1.1.4'
O O 0.0106 0.0060 'International Tables Vol C Tables 4.2.6.8 and 6.1.1.4'
Rh Rh -1.1178 0.9187 'International Tables Vol C Tables 4.2.6.8 and 6.1.1.4'

loop_
_geom_angle_atom_site_label_1
_geom_angle_atom_site_label_2
_geom_angle_atom_site_label_3
_geom_angle
C29 Rh1 C22 169.08(11)
C29 Rh1 C21 89.50(11)
C22 Rh1 C21 81.06(10)
C29 Rh1 N2 102.65(10)
C22 Rh1 N2 86.76(9)
C21 Rh1 N2 167.82(9)
C29 Rh1 N1 101.43(10)
C22 Rh1 N1 85.04(9)
C21 Rh1 N1 95.63(9)
N2 Rh1 N1 83.06(8)
C29 Rh1 H1R 85.5(13)
C22 Rh1 H1R 88.2(13)
C21 Rh1 H1R 85.0(13)
N2 Rh1 H1R 94.8(13)
N1 Rh1 H1R 173.0(13)
N4 B1 C23 109.4(2)
N4 B1 C5 103.8(2)
C23 B1 C5 120.5(2)
N4 B1 C10 105.7(2)
C23 B1 C10 113.7(2)
C5 B1 C10 102.4(2)
C2 C1 H1A 109.5
C2 C1 H1B 109.5
H1A C1 H1B 109.5
C2 C1 H1C 109.5
H1A C1 H1C 109.5
H1B C1 H1C 109.5
N1 C2 C1 112.2(2)
N1 C2 C3 108.6(2)
C1 C2 C3 111.8(3)
N1 C2 C4 100.3(2)
C1 C2 C4 112.5(2)
C3 C2 C4 110.8(2)
C2 C3 H3A 109.5
C2 C3 H3B 109.5
H3A C3 H3B 109.5
C2 C3 H3C 109.5
H3A C3 H3C 109.5
H3B C3 H3C 109.5
O1 C4 C2 103.4(2)
O1 C4 H4A 111.1
C2 C4 H4A 111.1
O1 C4 H4B 111.1
C2 C4 H4B 111.1
H4A C4 H4B 109.1
N1 C5 O1 114.6(2)
N1 C5 B1 122.5(2)
O1 C5 B1 122.8(2)
C7 C6 H6A 109.5
C7 C6 H6B 109.5
H6A C6 H6B 109.5
C7 C6 H6C 109.5
H6A C6 H6C 109.5
H6B C6 H6C 109.5
N2 C7 C6 112.4(2)
N2 C7 C8 108.2(2)
C6 C7 C8 111.3(3)
N2 C7 C9 100.9(2)
C6 C7 C9 112.9(3)
C8 C7 C9 110.6(3)
C7 C8 H8A 109.5
C7 C8 H8B 109.5
H8A C8 H8B 109.5
C7 C8 H8C 109.5
H8A C8 H8C 109.5
H8B C8 H8C 109.5
O2 C9 C7 105.2(2)
O2 C9 H9A 110.7
C7 C9 H9A 110.7
O2 C9 H9B 110.7
C7 C9 H9B 110.7
H9A C9 H9B 108.8
N2 C10 O2 115.3(2)
N2 C10 B1 124.1(2)
O2 C10 B1 120.5(2)
C12 C11 N4 108.3(2)
C12 C11 H11 125.8
N4 C11 H11 125.8
C11 C12 N3 106.8(2)
C11 C12 H12 126.6
N3 C12 H12 126.6
C20 C13 C14 121.8(2)
C20 C13 N3 116.7(2)
C14 C13 N3 121.3(2)
C16 C14 C13 117.6(3)
C16 C14 C15 118.5(2)
C13 C14 C15 123.8(2)
C14 C15 H15A 109.5
C14 C15 H15B 109.5
H15A C15 H15B 109.5
C14 C15 H15C 109.5
H15A C15 H15C 109.5
H15B C15 H15C 109.5
C14 C16 C17 122.6(2)
C14 C16 H16 118.7
C17 C16 H16 118.7
C16 C17 C19 118.2(2)
C16 C17 C18 121.6(3)
C19 C17 C18 120.2(3)
C17 C18 H18A 109.5
C17 C18 H18B 109.5
H18A C18 H18B 109.5
C17 C18 H18C 109.5
H18A C18 H18C 109.5
H18B C18 H18C 109.5
C20 C19 C17 122.0(3)
C20 C19 H19 119.0
C17 C19 H19 119.0
C19 C20 C13 117.8(2)
C19 C20 C21 120.7(2)
C13 C20 C21 121.5(2)
C20 C21 Rh1 111.43(17)
C20 C21 H21A 109.3
Rh1 C21 H21A 109.3
C20 C21 H21B 109.3
Rh1 C21 H21B 109.3
H21A C21 H21B 108.0
N4 C22 N3 106.7(2)
N4 C22 Rh1 123.70(18)
N3 C22 Rh1 128.36(18)
C24 C23 C28 116.4(3)
C24 C23 B1 125.4(2)
C28 C23 B1 118.2(2)
C23 C24 C25 122.0(3)
C23 C24 H24 119.0
C25 C24 H24 119.0
C26 C25 C24 120.2(3)
C26 C25 H25 119.9
C24 C25 H25 119.9
C25 C26 C27 119.7(3)
C25 C26 H26 120.2
C27 C26 H26 120.2
C26 C27 C28 119.4(3)
C26 C27 H27 120.3
C28 C27 H27 120.3
C27 C28 C23 122.3(3)
C27 C28 H28 118.8
C23 C28 H28 118.8
O3 C29 Rh1 171.2(3)
C5 N1 C2 109.3(2)
C5 N1 Rh1 119.63(17)
C2 N1 Rh1 130.04(16)
C10 N2 C7 109.9(2)
C10 N2 Rh1 119.19(18)
C7 N2 Rh1 130.64(17)
C22 N3 C12 108.6(2)
C22 N3 C13 122.7(2)
C12 N3 C13 128.7(2)
C22 N4 C11 109.4(2)
C22 N4 B1 120.5(2)
C11 N4 B1 129.1(2)
C5 O1 C4 106.4(2)
C10 O2 C9 106.2(2)

loop_
_geom_bond_atom_site_label_1
_geom_bond_atom_site_label_2
_geom_bond_distance
Rh1 C29 1.882(3)
Rh1 C22 2.016(3)
Rh1 C21 2.106(3)
Rh1 N2 2.147(2)
Rh1 N1 2.191(2)
Rh1 H1R 1.45(3)
B1 N4 1.591(4)
B1 C23 1.612(4)
B1 C5 1.631(4)
B1 C10 1.641(4)
C1 C2 1.510(4)
C1 H1A 0.9800
C1 H1B 0.9800
C1 H1C 0.9800
C2 N1 1.488(3)
C2 C3 1.525(4)
C2 C4 1.539(4)
C3 H3A 0.9800
C3 H3B 0.9800
C3 H3C 0.9800
C4 O1 1.462(3)
C4 H4A 0.9900
C4 H4B 0.9900
C5 N1 1.284(3)
C5 O1 1.358(3)
C6 C7 1.504(4)
C6 H6A 0.9800
C6 H6B 0.9800
C6 H6C 0.9800
C7 N2 1.490(3)
C7 C8 1.528(4)
C7 C9 1.533(4)
C8 H8A 0.9800
C8 H8B 0.9800
C8 H8C 0.9800
C9 O2 1.454(4)
C9 H9A 0.9900
C9 H9B 0.9900
C10 N2 1.276(3)
C10 O2 1.363(3)
C11 C12 1.341(4)
C11 N4 1.373(3)
C11 H11 0.9500
C12 N3 1.394(3)
C12 H12 0.9500
C13 C20 1.404(4)
C13 C14 1.404(4)
C13 N3 1.430(3)
C14 C16 1.385(4)
C14 C15 1.512(4)
C15 H15A 0.9800
C15 H15B 0.9800
C15 H15C 0.9800
C16 C17 1.386(4)
C16 H16 0.9500
C17 C19 1.396(4)
C17 C18 1.506(4)
C18 H18A 0.9800
C18 H18B 0.9800
C18 H18C 0.9800
C19 C20 1.390(4)
C19 H19 0.9500
C20 C21 1.498(3)
C21 H21A 0.9900
C21 H21B 0.9900
C22 N4 1.345(3)
C22 N3 1.368(3)
C23 C24 1.383(4)
C23 C28 1.401(4)
C24 C25 1.396(4)
C24 H24 0.9500
C25 C26 1.370(5)
C25 H25 0.9500
C26 C27 1.385(5)
C26 H26 0.9500
C27 C28 1.387(4)
C27 H27 0.9500
C28 H28 0.9500
C29 O3 1.145(4)
